data_7153859
loop_
_publ_author_name
'Xin, Xiaoqing'
'Liu, Xu'
'Zhang, Dingyuan'
'Zhang, Rui'
'Liang, Yongjiu'
'Han, Fushe'
'Dong, Dewen'

_publ_section_title
;
 Divergent synthesis of 2,3-dihydro-1H-pyrroles, 3-alkyl-1H-pyrroles and
 3-alkenyl-1H-pyrroles from 2,4-pentadienenitriles and isocyanides.
;
_journal_issue 29
_journal_name_full 'Organic &amp; biomolecular chemistry'
_journal_page_first 5477
_journal_page_last 5483
_journal_paper_doi 10.1039/c4ob00912f
_journal_volume 12
_journal_year 2014
_chemical_formula_sum 'C16 H15 Cl N2 O2'
_chemical_formula_weight 302.75
_chemical_name_systematic
; 
 ? 
;
_space_group_IT_number 14
_symmetry_space_group_name_Hall '-P 2ybc'
_symmetry_space_group_name_H-M 'P 1 21/c 1'
_atom_sites_solution_hydrogens geom
_atom_sites_solution_primary direct
_atom_sites_solution_secondary difmap
_audit_creation_method SHELXL-97
_cell_angle_alpha 90.00
_cell_angle_beta 104.273(7)
_cell_angle_gamma 90.00
_cell_formula_units_Z 4
_cell_length_a 13.476(5)
_cell_length_b 6.865(3)
_cell_length_c 17.826(7)
_cell_measurement_temperature 298(2)
_cell_volume 1598.2(11)
_computing_structure_refinement 'SHELXL-97 (Sheldrick, 1997)'
_computing_structure_solution 'SHELXS-97 (Sheldrick, 1990)'
_diffrn_ambient_temperature 298(2)
_diffrn_measured_fraction_theta_full 0.988
_diffrn_measured_fraction_theta_max 0.988
_diffrn_radiation_monochromator graphite
_diffrn_radiation_source 'fine-focus sealed tube'
_diffrn_radiation_type MoK\a
_diffrn_radiation_wavelength 0.71073
_diffrn_reflns_av_R_equivalents 0.0419
_diffrn_reflns_av_sigmaI/netI 0.0489
_diffrn_reflns_limit_h_max 16
_diffrn_reflns_limit_h_min -15
_diffrn_reflns_limit_k_max 5
_diffrn_reflns_limit_k_min -8
_diffrn_reflns_limit_l_max 21
_diffrn_reflns_limit_l_min -21
_diffrn_reflns_number 9688
_diffrn_reflns_theta_full 26.17
_diffrn_reflns_theta_max 26.17
_diffrn_reflns_theta_min 1.56
_exptl_absorpt_coefficient_mu 0.244
_exptl_absorpt_correction_T_max 0.9736
_exptl_absorpt_correction_T_min 0.9303
_exptl_crystal_density_diffrn 1.258
_exptl_crystal_density_method 'not measured'
_exptl_crystal_F_000 632
_exptl_crystal_size_max 0.30
_exptl_crystal_size_mid 0.25
_exptl_crystal_size_min 0.11
_refine_diff_density_max 0.226
_refine_diff_density_min -0.250
_refine_diff_density_rms 0.042
_refine_ls_extinction_method none
_refine_ls_goodness_of_fit_ref 1.028
_refine_ls_hydrogen_treatment mixed
_refine_ls_matrix_type full
_refine_ls_number_parameters 195
_refine_ls_number_reflns 3163
_refine_ls_number_restraints 0
_refine_ls_restrained_S_all 1.028
_refine_ls_R_factor_all 0.1645
_refine_ls_R_factor_gt 0.0834
_refine_ls_shift/su_max 0.000
_refine_ls_shift/su_mean 0.000
_refine_ls_structure_factor_coef Fsqd
_refine_ls_weighting_details 'calc w=1/[\s^2^(Fo^2^)+(0.0807P)^2^+1.2154P] where P=(Fo^2^+2Fc^2^)/3'
_refine_ls_weighting_scheme calc
_refine_ls_wR_factor_gt 0.1934
_refine_ls_wR_factor_ref 0.2409
_reflns_number_gt 1482
_reflns_number_total 3163
_reflns_threshold_expression >2sigma(I)
_cod_data_source_file c4ob00912f2.cif
_cod_data_source_block qq
_cod_depositor_comments 'Adding full bibliography for 7153859--7153860.cif.'
_cod_original_cell_volume 1598.1(11)
_cod_database_code 7153859

loop_
_symmetry_equiv_pos_as_xyz
'x, y, z'
'-x, y+1/2, -z+1/2'
'-x, -y, -z'
'x, -y-1/2, z-1/2'

loop_
_atom_site_label
_atom_site_type_symbol
_atom_site_fract_x
_atom_site_fract_y
_atom_site_fract_z
_atom_site_U_iso_or_equiv
_atom_site_adp_type
_atom_site_occupancy
_atom_site_symmetry_multiplicity
_atom_site_calc_flag
_atom_site_refinement_flags
Cl1 Cl 1.04699(13) 0.8854(3) 0.13517(10) 0.1483(8) Uani 1 1 d .
O2 O 0.6845(3) -0.1537(5) 0.13146(18) 0.1124(12) Uani 1 1 d .
O1 O 0.5739(3) -0.3963(5) 0.08853(18) 0.1002(11) Uani 1 1 d .
N1 N 0.5456(3) -0.2637(6) -0.0615(2) 0.0792(10) Uani 1 1 d .
C12 C 0.6085(3) -0.1695(7) 0.0001(2) 0.0851(13) Uani 1 1 d .
C1 C 0.9638(3) 0.6934(7) 0.1033(3) 0.0811(12) Uani 1 1 d .
C11 C 0.5417(4) -0.1651(8) -0.1263(3) 0.0930(14) Uani 1 1 d .
H11 H 0.5038 -0.1991 -0.1756 0.112 Uiso 1 1 calc R
C2 C 0.9137(4) 0.6804(7) 0.0267(3) 0.0890(13) Uani 1 1 d .
H2 H 0.9245 0.7732 -0.0085 0.107 Uiso 1 1 calc R
C14 C 0.6197(4) -0.2527(8) 0.0765(3) 0.0879(13) Uani 1 1 d .
C9 C 0.6443(4) -0.0075(9) -0.0277(3) 0.124(2) Uani 1 1 d .
C10 C 0.6029(4) -0.0055(8) -0.1080(3) 0.1113(18) Uani 1 1 d .
C3 C 0.8485(4) 0.5311(9) 0.0030(3) 0.1184(19) Uani 1 1 d .
H3 H 0.8135 0.5218 -0.0488 0.142 Uiso 1 1 calc R
C6 C 0.9488(4) 0.5592(8) 0.1552(3) 0.1026(15) Uani 1 1 d .
H6 H 0.9829 0.5695 0.2072 0.123 Uiso 1 1 calc R
C16 C 0.7868(5) -0.1301(11) 0.2589(3) 0.155(3) Uani 1 1 d .
H16A H 0.8456 -0.1540 0.2389 0.233 Uiso 1 1 calc R
H16B H 0.7993 -0.1792 0.3108 0.233 Uiso 1 1 calc R
H16C H 0.7739 0.0074 0.2589 0.233 Uiso 1 1 calc R
C5 C 0.8835(6) 0.4100(9) 0.1299(3) 0.163(3) Uani 1 1 d .
H5 H 0.8727 0.3171 0.1650 0.195 Uiso 1 1 calc R
C15 C 0.6978(5) -0.2284(10) 0.2103(3) 0.147(3) Uani 1 1 d .
H15A H 0.6373 -0.2016 0.2289 0.176 Uiso 1 1 calc R
H15B H 0.7088 -0.3681 0.2113 0.176 Uiso 1 1 calc R
N2 N 0.6315(6) 0.2534(12) -0.2027(4) 0.230(4) Uani 1 1 d .
C13 C 0.6196(5) 0.1361(11) -0.1607(4) 0.158(3) Uani 1 1 d .
C7 C 0.7796(6) 0.1405(10) 0.0154(4) 0.175(4) Uani 1 1 d .
H7A H 0.7815 0.1120 -0.0376 0.210 Uiso 1 1 calc R
H7B H 0.8029 0.0318 0.0500 0.210 Uiso 1 1 calc R
C4 C 0.8335(6) 0.3941(10) 0.0541(4) 0.177(4) Uani 1 1 d .
C8 C 0.6974(4) 0.2257(12) 0.0235(4) 0.154(3) Uani 1 1 d .
H8A H 0.6789 0.3444 -0.0062 0.185 Uiso 1 1 calc R
H8B H 0.6912 0.2384 0.0763 0.185 Uiso 1 1 calc R
H1 H 0.507(3) -0.381(7) -0.059(2) 0.098(15) Uiso 1 1 d .

loop_
_atom_site_aniso_label
_atom_site_aniso_U_11
_atom_site_aniso_U_22
_atom_site_aniso_U_33
_atom_site_aniso_U_23
_atom_site_aniso_U_13
_atom_site_aniso_U_12
Cl1 0.1562(14) 0.1555(16) 0.1412(13) -0.0469(11) 0.0518(11) -0.0825(12)
O2 0.134(3) 0.112(3) 0.076(2) -0.0018(18) -0.0028(19) -0.049(2)
O1 0.123(3) 0.085(2) 0.087(2) 0.0007(17) 0.0157(18) -0.034(2)
N1 0.084(2) 0.076(3) 0.076(2) -0.011(2) 0.0148(19) -0.016(2)
C12 0.093(3) 0.079(3) 0.075(3) 0.002(2) 0.006(2) -0.028(2)
C1 0.077(3) 0.075(3) 0.092(3) -0.014(3) 0.021(2) -0.004(2)
C11 0.092(3) 0.108(4) 0.072(3) -0.005(3) 0.006(2) -0.018(3)
C2 0.105(3) 0.079(3) 0.085(3) 0.004(3) 0.027(3) -0.001(3)
C14 0.098(3) 0.082(3) 0.077(3) -0.004(3) 0.011(2) -0.019(3)
C9 0.145(5) 0.119(4) 0.084(3) 0.010(3) -0.021(3) -0.075(4)
C10 0.125(4) 0.113(4) 0.079(3) 0.017(3) -0.008(3) -0.049(4)
C3 0.141(5) 0.113(4) 0.082(3) 0.002(3) -0.008(3) -0.039(4)
C6 0.113(4) 0.103(4) 0.080(3) -0.003(3) 0.001(3) -0.014(3)
C16 0.147(5) 0.206(7) 0.096(4) -0.035(4) -0.003(4) 0.002(5)
C5 0.250(8) 0.117(5) 0.091(4) 0.017(3) -0.017(4) -0.090(5)
C15 0.176(6) 0.169(6) 0.077(4) 0.004(4) -0.001(4) -0.066(5)
N2 0.262(8) 0.254(8) 0.123(5) 0.084(5) -0.049(5) -0.141(7)
C13 0.177(6) 0.174(7) 0.093(4) 0.042(4) -0.024(4) -0.087(5)
C7 0.227(8) 0.189(7) 0.130(5) 0.042(5) 0.081(5) 0.143(7)
C4 0.259(9) 0.140(6) 0.099(4) 0.006(4) -0.019(5) -0.131(6)
C8 0.116(4) 0.239(8) 0.115(4) 0.038(5) 0.043(4) 0.069(5)

loop_
_atom_type_symbol
_atom_type_description
_atom_type_scat_dispersion_real
_atom_type_scat_dispersion_imag
_atom_type_scat_source
C C 0.0033 0.0016 'International Tables Vol C Tables 4.2.6.8 and 6.1.1.4'
H H 0.0000 0.0000 'International Tables Vol C Tables 4.2.6.8 and 6.1.1.4'
N N 0.0061 0.0033 'International Tables Vol C Tables 4.2.6.8 and 6.1.1.4'
O O 0.0106 0.0060 'International Tables Vol C Tables 4.2.6.8 and 6.1.1.4'
Cl Cl 0.1484 0.1585 'International Tables Vol C Tables 4.2.6.8 and 6.1.1.4'

loop_
_geom_angle_atom_site_label_1
_geom_angle_atom_site_label_2
_geom_angle_atom_site_label_3
_geom_angle
C14 O2 C15 115.6(4)
C11 N1 C12 109.9(4)
C11 N1 H1 124(3)
C12 N1 H1 126(3)
C9 C12 N1 107.4(4)
C9 C12 C14 134.7(4)
N1 C12 C14 117.8(4)
C6 C1 C2 121.2(4)
C6 C1 Cl1 119.1(4)
C2 C1 Cl1 119.8(4)
N1 C11 C10 108.1(4)
N1 C11 H11 126.0
C10 C11 H11 126.0
C3 C2 C1 119.0(5)
C3 C2 H2 120.5
C1 C2 H2 120.5
O1 C14 O2 123.9(4)
O1 C14 C12 123.2(4)
O2 C14 C12 112.9(4)
C12 C9 C10 107.1(4)
C12 C9 C8 130.1(5)
C10 C9 C8 119.4(4)
C11 C10 C9 107.5(4)
C11 C10 C13 125.7(5)
C9 C10 C13 126.8(5)
C2 C3 C4 120.6(5)
C2 C3 H3 119.7
C4 C3 H3 119.7
C5 C6 C1 118.7(5)
C5 C6 H6 120.6
C1 C6 H6 120.6
C15 C16 H16A 109.5
C15 C16 H16B 109.5
H16A C16 H16B 109.5
C15 C16 H16C 109.5
H16A C16 H16C 109.5
H16B C16 H16C 109.5
C6 C5 C4 121.0(5)
C6 C5 H5 119.5
C4 C5 H5 119.5
C16 C15 O2 107.2(5)
C16 C15 H15A 110.3
O2 C15 H15A 110.3
C16 C15 H15B 110.3
O2 C15 H15B 110.3
H15A C15 H15B 108.5
N2 C13 C10 178.3(11)
C8 C7 C4 79.1(6)
C8 C7 H7A 115.4
C4 C7 H7A 115.4
C8 C7 H7B 115.4
C4 C7 H7B 115.4
H7A C7 H7B 112.4
C5 C4 C3 119.5(5)
C5 C4 C7 118.4(5)
C3 C4 C7 119.0(5)
C7 C8 C9 78.2(6)
C7 C8 H8A 115.5
C9 C8 H8A 115.5
C7 C8 H8B 115.5
C9 C8 H8B 115.5
H8A C8 H8B 112.5

loop_
_geom_bond_atom_site_label_1
_geom_bond_atom_site_label_2
_geom_bond_distance
Cl1 C1 1.733(4)
O2 C14 1.327(5)
O2 C15 1.465(6)
O1 C14 1.210(5)
N1 C11 1.328(5)
N1 C12 1.373(5)
N1 H1 0.96(5)
C12 C9 1.354(6)
C12 C14 1.450(6)
C1 C6 1.355(6)
C1 C2 1.369(6)
C11 C10 1.362(6)
C11 H11 0.9300
C2 C3 1.349(6)
C2 H2 0.9300
C9 C10 1.403(7)
C9 C8 1.894(9)
C10 C13 1.407(8)
C3 C4 1.359(7)
C3 H3 0.9300
C6 C5 1.354(7)
C6 H6 0.9300
C16 C15 1.459(7)
C16 H16A 0.9600
C16 H16B 0.9600
C16 H16C 0.9600
C5 C4 1.358(8)
C5 H5 0.9300
C15 H15A 0.9700
C15 H15B 0.9700
N2 C13 1.137(7)
C7 C8 1.292(7)
C7 C4 1.946(9)
C7 H7A 0.9700
C7 H7B 0.9700
C8 H8A 0.9700
C8 H8B 0.9700
